data_7049914
loop_
_publ_author_name
'Biggs, George S.'
'O'Neill, Michael J'
'Carames Mendez, Pablo'
'Scrase, Thomas G.'
'Lin, Yulu'
'Bin-Maarof, Amzar Muzani'
'Bond, Andrew D.'
'Boss, Sally R.'
'Barker, Paul D.'

_publ_section_title
;
 Use of a fluorinated probe to quantitatively monitor amino acid binding
 preferences of ruthenium(ii) arene complexes.
;
_journal_issue 20
_journal_name_full 'Dalton transactions (Cambridge, England : 2003)'
_journal_page_first 6910
_journal_page_last 6920
_journal_paper_doi 10.1039/c8dt05159c
_journal_volume 48
_journal_year 2019
_chemical_formula_moiety 'C16 H12 Cl F2 N2 Ru +, F6 P -'
_chemical_formula_sum 'C16 H12 Cl F8 N2 P Ru'
_chemical_formula_weight 551.77
_space_group_crystal_system orthorhombic
_space_group_IT_number 57
_space_group_name_Hall '-P 2c 2b'
_space_group_name_H-M_alt 'P b c m'
_symmetry_space_group_name_Hall '-P 2c 2b'
_symmetry_space_group_name_H-M 'P b c m'
_atom_sites_solution_hydrogens geom
_audit_creation_method SHELXL-2018/1
_audit_update_record
;
2018-09-13 deposited with the CCDC.    2019-04-15 downloaded from the CCDC.
;
_cell_angle_alpha 90
_cell_angle_beta 90
_cell_angle_gamma 90
_cell_formula_units_Z 4
_cell_length_a 8.18600(10)
_cell_length_b 12.7339(2)
_cell_length_c 17.9660(3)
_cell_measurement_reflns_used 10113
_cell_measurement_temperature 180(2)
_cell_measurement_theta_max 32.03
_cell_measurement_theta_min 1.00
_cell_volume 1872.77(5)
_computing_cell_refinement 'HKL Scalepack (Otwinowski & Minor, 1997)'
_computing_data_collection 'COLLECT (Nonius, 1999)'
_computing_data_reduction 'HKL Denzo and Scalepack (Otwinowski & Minor, 1997)'
_computing_molecular_graphics 'Mercury (Macrae et al., 2008)'
_computing_publication_material SHELXL
_computing_structure_refinement 'SHELXL (Sheldrick, 2015)'
_computing_structure_solution 'SHELXT (Sheldrick, 2015)'
_diffrn_ambient_temperature 180(2)
_diffrn_measured_fraction_theta_full 0.994
_diffrn_measured_fraction_theta_max 0.993
_diffrn_measurement_device_type 'Nonius KappaCCD'
_diffrn_measurement_method '\w and \f-scans'
_diffrn_radiation_type MoK\a
_diffrn_radiation_wavelength 0.71073
_diffrn_reflns_av_R_equivalents 0.0354
_diffrn_reflns_av_unetI/netI 0.0284
_diffrn_reflns_Laue_measured_fraction_full 0.994
_diffrn_reflns_Laue_measured_fraction_max 0.993
_diffrn_reflns_limit_h_max 12
_diffrn_reflns_limit_h_min -12
_diffrn_reflns_limit_k_max 19
_diffrn_reflns_limit_k_min -17
_diffrn_reflns_limit_l_max 26
_diffrn_reflns_limit_l_min -26
_diffrn_reflns_number 16324
_diffrn_reflns_point_group_measured_fraction_full 0.994
_diffrn_reflns_point_group_measured_fraction_max 0.993
_diffrn_reflns_theta_full 25.242
_diffrn_reflns_theta_max 32.023
_diffrn_reflns_theta_min 3.728
_diffrn_source 'fine-focus sealed tube'
_exptl_absorpt_coefficient_mu 1.147
_exptl_absorpt_correction_T_max 0.822
_exptl_absorpt_correction_T_min 0.671
_exptl_absorpt_correction_type multi-scan
_exptl_absorpt_process_details 'SORTAV (Blessing, 1995)'
_exptl_crystal_colour orange
_exptl_crystal_density_diffrn 1.957
_exptl_crystal_description block
_exptl_crystal_F_000 1080
_exptl_crystal_size_max 0.300
_exptl_crystal_size_mid 0.230
_exptl_crystal_size_min 0.180
_refine_diff_density_max 0.868
_refine_diff_density_min -0.777
_refine_diff_density_rms 0.094
_refine_ls_extinction_method none
_refine_ls_goodness_of_fit_ref 1.094
_refine_ls_hydrogen_treatment constr
_refine_ls_matrix_type full
_refine_ls_number_parameters 135
_refine_ls_number_reflns 3323
_refine_ls_number_restraints 0
_refine_ls_restrained_S_all 1.094
_refine_ls_R_factor_all 0.0393
_refine_ls_R_factor_gt 0.0324
_refine_ls_shift/su_max 0.000
_refine_ls_shift/su_mean 0.000
_refine_ls_structure_factor_coef Fsqd
_refine_ls_weighting_details 'w=1/[\s^2^(Fo^2^)+(0.0657P)^2^+0.0370P] where P=(Fo^2^+2Fc^2^)/3'
_refine_ls_weighting_scheme calc
_refine_ls_wR_factor_gt 0.0972
_refine_ls_wR_factor_ref 0.0995
_reflns_Friedel_coverage 0.000
_reflns_number_gt 2743
_reflns_number_total 3323
_reflns_threshold_expression 'I > 2\s(I)'
_cod_data_source_file c8dt05159c2.cif
_cod_data_source_block 1
_cod_depositor_comments 'Adding full bibliography for 7049914--7049924.cif.'
_cod_database_code 7049914
_cambridge_user_name 'Michael O'Neill'
_cambridge_user_crsid mo374
_cambridge_supervisor_name 'Paul Barker'
_cambridge_supervisor_crsid pdb30
_cambridge_crystallographer_name 'Andrew Bond'
_cambridge_crystallographer_crsid adb29
_cambridge_sample_id MO075
_cambridge_data_id PB1304
_shelx_space_group_comment
;
The symmetry employed for this shelxl refinement is uniquely defined
by the following loop, which should always be used as a source of
symmetry information in preference to the above space-group names.
They are only intended as comments.
;
_shelx_estimated_absorpt_t_min 0.725
_shelx_estimated_absorpt_t_max 0.820

loop_
_space_group_symop_operation_xyz
'x, y, z'
'-x, -y, z+1/2'
'x, -y+1/2, -z'
'-x, y+1/2, -z+1/2'
'-x, -y, -z'
'x, y, -z-1/2'
'-x, y-1/2, z'
'x, -y-1/2, z-1/2'

loop_
_atom_site_label
_atom_site_type_symbol
_atom_site_fract_x
_atom_site_fract_y
_atom_site_fract_z
_atom_site_U_iso_or_equiv
_atom_site_adp_type
_atom_site_occupancy
_atom_site_site_symmetry_order
_atom_site_calc_flag
_atom_site_refinement_flags_posn
_atom_site_refinement_flags_adp
_atom_site_refinement_flags_occupancy
Ru1 Ru 0.43804(2) 0.48262(2) 0.750000 0.02239(8) Uani 1 2 d S T P
Cl1 Cl 0.24883(9) 0.34119(6) 0.750000 0.04009(17) Uani 1 2 d S T P
C1 C 0.6464(2) 0.57377(18) 0.71113(13) 0.0378(5) Uani 1 1 d . . .
H1 H 0.647490 0.638422 0.684749 0.045 Uiso 1 1 calc R U .
C2 C 0.6447(3) 0.4779(2) 0.67168(12) 0.0406(5) Uani 1 1 d . . .
H2 H 0.647629 0.478103 0.618815 0.049 Uiso 1 1 calc R U .
C3 C 0.6387(3) 0.38278(19) 0.71040(14) 0.0435(5) Uani 1 1 d . . .
H3 H 0.634588 0.318273 0.683900 0.052 Uiso 1 1 calc R U .
N1 N 0.27149(17) 0.55267(13) 0.67779(8) 0.0255(3) Uani 1 1 d . . .
C4 C 0.1559(2) 0.61500(15) 0.70916(10) 0.0268(3) Uani 1 1 d . . .
C5 C 0.0414(2) 0.66716(19) 0.66557(12) 0.0359(4) Uani 1 1 d . . .
H5 H -0.035157 0.713397 0.688073 0.043 Uiso 1 1 calc R U .
C6 C 0.0391(3) 0.6516(2) 0.58932(12) 0.0411(5) Uani 1 1 d . . .
H6 H -0.038257 0.686107 0.558401 0.049 Uiso 1 1 calc R U .
C7 C 0.1535(2) 0.58402(18) 0.56023(10) 0.0367(5) Uani 1 1 d . . .
F1 F 0.15476(16) 0.56365(14) 0.48656(6) 0.0518(4) Uani 1 1 d . . .
C8 C 0.2694(2) 0.53525(16) 0.60373(10) 0.0306(4) Uani 1 1 d . . .
H8 H 0.347380 0.489586 0.581704 0.037 Uiso 1 1 calc R U .
P1 P 0.43383(10) 0.250000 0.500000 0.03679(18) Uani 1 2 d S T P
F2 F 0.2978(3) 0.2716(2) 0.55805(16) 0.1279(11) Uani 1 1 d . . .
F3 F 0.4380(3) 0.12823(16) 0.51549(15) 0.1062(9) Uani 1 1 d . . .
F4 F 0.5699(3) 0.2689(2) 0.5579(2) 0.1447(16) Uani 1 1 d . . .

loop_
_atom_site_aniso_label
_atom_site_aniso_U_11
_atom_site_aniso_U_22
_atom_site_aniso_U_33
_atom_site_aniso_U_23
_atom_site_aniso_U_13
_atom_site_aniso_U_12
Ru1 0.02392(12) 0.02143(12) 0.02180(12) 0.000 0.000 0.00109(7)
Cl1 0.0471(4) 0.0298(3) 0.0434(4) 0.000 0.000 -0.0134(3)
C1 0.0252(9) 0.0420(12) 0.0463(11) 0.0092(9) 0.0014(8) -0.0043(8)
C2 0.0292(10) 0.0617(16) 0.0308(10) -0.0009(9) 0.0056(8) 0.0065(9)
C3 0.0343(10) 0.0413(12) 0.0549(13) -0.0134(10) 0.0021(9) 0.0132(9)
N1 0.0247(7) 0.0274(7) 0.0243(7) 0.0017(6) -0.0005(5) -0.0016(6)
C4 0.0230(7) 0.0285(8) 0.0289(8) 0.0018(7) -0.0006(6) -0.0003(6)
C5 0.0289(9) 0.0434(12) 0.0354(10) 0.0064(9) 0.0008(7) 0.0076(8)
C6 0.0324(10) 0.0583(15) 0.0327(10) 0.0131(10) -0.0040(8) 0.0055(9)
C7 0.0317(9) 0.0546(13) 0.0239(8) 0.0061(8) -0.0019(7) -0.0052(9)
F1 0.0461(8) 0.0870(11) 0.0222(5) 0.0049(6) -0.0028(5) -0.0003(7)
C8 0.0305(9) 0.0370(10) 0.0242(8) 0.0018(7) 0.0012(7) -0.0002(7)
P1 0.0477(5) 0.0318(4) 0.0309(4) 0.0000(3) 0.000 0.000
F2 0.1306(19) 0.127(2) 0.126(2) -0.0517(16) 0.0904(18) -0.0641(17)
F3 0.173(2) 0.0386(9) 0.1071(18) 0.0100(12) -0.0600(15) -0.0115(12)
F4 0.140(2) 0.107(2) 0.187(4) -0.067(2) -0.111(2) 0.0143(16)

loop_
_atom_type_symbol
_atom_type_description
_atom_type_scat_dispersion_real
_atom_type_scat_dispersion_imag
_atom_type_scat_source
C C 0.0033 0.0016 'International Tables Vol C Tables 4.2.6.8 and 6.1.1.4'
H H 0.0000 0.0000 'International Tables Vol C Tables 4.2.6.8 and 6.1.1.4'
P P 0.1023 0.0942 'International Tables Vol C Tables 4.2.6.8 and 6.1.1.4'
Ru Ru -1.2594 0.8363 'International Tables Vol C Tables 4.2.6.8 and 6.1.1.4'
Cl Cl 0.1484 0.1585 'International Tables Vol C Tables 4.2.6.8 and 6.1.1.4'
N N 0.0061 0.0033 'International Tables Vol C Tables 4.2.6.8 and 6.1.1.4'
F F 0.0171 0.0103 'International Tables Vol C Tables 4.2.6.8 and 6.1.1.4'

loop_
_geom_angle_atom_site_label_1
_geom_angle_atom_site_label_2
_geom_angle_atom_site_label_3
_geom_angle
_geom_angle_site_symmetry_1
_geom_angle_site_symmetry_3
N1 Ru1 N1 77.06(8) . 6_557
N1 Ru1 C1 94.85(7) . .
N1 Ru1 C1 118.95(8) 6_557 .
N1 Ru1 C1 118.95(8) . 6_557
N1 Ru1 C1 94.85(7) 6_557 6_557
C1 Ru1 C1 37.41(12) . 6_557
N1 Ru1 C3 159.98(8) . 6_557
N1 Ru1 C3 122.41(8) 6_557 6_557
C1 Ru1 C3 80.03(9) . 6_557
C1 Ru1 C3 67.60(9) 6_557 6_557
N1 Ru1 C3 122.41(8) . .
N1 Ru1 C3 159.99(8) 6_557 .
C1 Ru1 C3 67.60(9) . .
C1 Ru1 C3 80.03(9) 6_557 .
C3 Ru1 C3 37.82(13) 6_557 .
N1 Ru1 C2 96.69(7) . .
N1 Ru1 C2 155.90(8) 6_557 .
C1 Ru1 C2 37.59(9) . .
C1 Ru1 C2 67.52(9) 6_557 .
C3 Ru1 C2 67.46(9) 6_557 .
C3 Ru1 C2 37.09(9) . .
N1 Ru1 C2 155.91(8) . 6_557
N1 Ru1 C2 96.68(7) 6_557 6_557
C1 Ru1 C2 67.52(9) . 6_557
C1 Ru1 C2 37.59(9) 6_557 6_557
C3 Ru1 C2 37.09(9) 6_557 6_557
C3 Ru1 C2 67.46(9) . 6_557
C2 Ru1 C2 79.48(12) . 6_557
N1 Ru1 Cl1 84.14(5) . .
N1 Ru1 Cl1 84.14(5) 6_557 .
C1 Ru1 Cl1 156.16(6) . .
C1 Ru1 Cl1 156.15(6) 6_557 .
C3 Ru1 Cl1 92.79(7) 6_557 .
C3 Ru1 Cl1 92.79(7) . .
C2 Ru1 Cl1 118.73(7) . .
C2 Ru1 Cl1 118.73(7) 6_557 .
C1 C1 C2 120.15(14) 6_557 .
C1 C1 Ru1 71.30(6) 6_557 .
C2 C1 Ru1 72.10(12) . .
C1 C1 H1 119.9 6_557 .
C2 C1 H1 119.9 . .
Ru1 C1 H1 129.0 . .
C3 C2 C1 120.0(2) . .
C3 C2 Ru1 71.23(12) . .
C1 C2 Ru1 70.31(12) . .
C3 C2 H2 120.0 . .
C1 C2 H2 120.0 . .
Ru1 C2 H2 131.2 . .
C2 C3 C3 119.84(14) . 6_557
C2 C3 Ru1 71.68(12) . .
C3 C3 Ru1 71.09(7) 6_557 .
C2 C3 H3 120.1 . .
C3 C3 H3 120.1 6_557 .
Ru1 C3 H3 129.6 . .
C8 N1 C4 119.78(16) . .
C8 N1 Ru1 123.53(13) . .
C4 N1 Ru1 116.62(11) . .
N1 C4 C5 121.03(17) . .
N1 C4 C4 114.53(10) . 6_557
C5 C4 C4 124.27(12) . 6_557
C6 C5 C4 119.87(19) . .
C6 C5 H5 120.1 . .
C4 C5 H5 120.1 . .
C7 C6 C5 117.16(19) . .
C7 C6 H6 121.4 . .
C5 C6 H6 121.4 . .
F1 C7 C6 119.90(19) . .
F1 C7 C8 117.7(2) . .
C6 C7 C8 122.39(19) . .
N1 C8 C7 119.64(19) . .
N1 C8 H8 120.2 . .
C7 C8 H8 120.2 . .
F4 P1 F4 87.6(3) 3_556 .
F4 P1 F2 178.76(15) 3_556 .
F4 P1 F2 92.1(2) . .
F4 P1 F2 92.1(2) 3_556 3_556
F4 P1 F2 178.76(15) . 3_556
F2 P1 F2 88.2(2) . 3_556
F4 P1 F3 87.12(16) 3_556 .
F4 P1 F3 91.08(14) . .
F2 P1 F3 94.09(16) . .
F2 P1 F3 87.70(13) 3_556 .
F4 P1 F3 91.08(14) 3_556 3_556
F4 P1 F3 87.12(16) . 3_556
F2 P1 F3 87.70(13) . 3_556
F2 P1 F3 94.09(16) 3_556 3_556
F3 P1 F3 177.51(19) . 3_556

loop_
_geom_bond_atom_site_label_1
_geom_bond_atom_site_label_2
_geom_bond_distance
_geom_bond_site_symmetry_2
Ru1 N1 2.0827(15) .
Ru1 N1 2.0827(15) 6_557
Ru1 C1 2.178(2) .
Ru1 C1 2.178(2) 6_557
Ru1 C3 2.195(2) 6_557
Ru1 C3 2.195(2) .
Ru1 C2 2.201(2) .
Ru1 C2 2.201(2) 6_557
Ru1 Cl1 2.3754(7) .
C1 C1 1.397(5) 6_557
C1 C2 1.411(3) .
C1 H1 0.9500 .
C2 C3 1.398(4) .
C2 H2 0.9500 .
C3 C3 1.423(5) 6_557
C3 H3 0.9500 .
N1 C8 1.349(2) .
N1 C4 1.357(2) .
C4 C5 1.391(3) .
C4 C4 1.468(3) 6_557
C5 C6 1.384(3) .
C5 H5 0.9500 .
C6 C7 1.375(3) .
C6 H6 0.9500 .
C7 F1 1.349(2) .
C7 C8 1.377(3) .
C8 H8 0.9500 .
P1 F4 1.543(2) 3_556
P1 F4 1.543(2) .
P1 F2 1.550(2) .
P1 F2 1.550(2) 3_556
P1 F3 1.576(2) .
P1 F3 1.576(2) 3_556

loop_
_geom_torsion_atom_site_label_1
_geom_torsion_atom_site_label_2
_geom_torsion_atom_site_label_3
_geom_torsion_atom_site_label_4
_geom_torsion
_geom_torsion_site_symmetry_1
_geom_torsion_site_symmetry_4
C1 C1 C2 C3 1.7(2) 6_557 .
Ru1 C1 C2 C3 -53.05(19) . .
C1 C1 C2 Ru1 54.74(8) 6_557 .
C1 C2 C3 C3 -1.7(2) . 6_557
Ru1 C2 C3 C3 -54.30(8) . 6_557
C1 C2 C3 Ru1 52.63(18) . .
C8 N1 C4 C5 -4.4(3) . .
Ru1 N1 C4 C5 178.57(15) . .
C8 N1 C4 C4 171.10(13) . 6_557
Ru1 N1 C4 C4 -5.95(14) . 6_557
N1 C4 C5 C6 3.3(3) . .
C4 C4 C5 C6 -171.73(15) 6_557 .
C4 C5 C6 C7 -0.2(3) . .
C5 C6 C7 F1 178.4(2) . .
C5 C6 C7 C8 -1.7(3) . .
C4 N1 C8 C7 2.4(3) . .
Ru1 N1 C8 C7 179.23(14) . .
F1 C7 C8 N1 -179.39(18) . .
C6 C7 C8 N1 0.7(3) . .
